data_8107232
loop_
_publ_author_name
'Jiang, Cheng-Jun'
'Xia, Ying-Fan'
'Xie, Yan-Song'

_publ_section_title
;
 The crystal structure of the cocrystal 4-hydroxy-3,5-dimethoxybenzoic
 acid--pyrazine-2-carboxamide(1/1), C14H15N3O6
;
_journal_issue 5
_journal_name_full 'Zeitschrift f\"ur Kristallographie - New Crystal Structures'
_journal_page_first 845
_journal_page_last 847
_journal_paper_doi 10.1515/ncrs-2022-0288
_journal_volume 237
_journal_year 2022
_chemical_formula_moiety 'C5 H5 N3 O, C9 H10 O5'
_chemical_formula_sum 'C14 H15 N3 O6'
_chemical_formula_weight 321.29
_space_group_crystal_system monoclinic
_space_group_IT_number 15
_space_group_name_Hall '-C 2yc'
_space_group_name_H-M_alt 'C 1 2/c 1'
_atom_sites_solution_hydrogens geom
_atom_sites_solution_primary dual
_cell_angle_alpha 90
_cell_angle_beta 117.610(4)
_cell_angle_gamma 90
_cell_formula_units_Z 8
_cell_length_a 30.1620(13)
_cell_length_b 3.8559(2)
_cell_length_c 27.3897(13)
_cell_measurement_reflns_used 9897
_cell_measurement_temperature 170(2)
_cell_measurement_theta_max 27.14
_cell_measurement_theta_min 2.71
_cell_volume 2822.7(3)
_computing_cell_refinement 'SAINT V8.40B (Bruker Nano, Inc., 2019)'
_computing_data_collection 'Bruker Instrument Service vV6.2.14'
_computing_data_reduction 'SAINT V8.40B (Bruker Nano, Inc., 2019)'
_computing_molecular_graphics 'Olex2 (Dolomanov et al., 2009)'
_computing_publication_material 'Olex2 (Dolomanov et al., 2009)'
_computing_structure_refinement 'ShelXL (Sheldrick, 2015)'
_computing_structure_solution 'ShelXT (Sheldrick, 2015)'
_diffrn_ambient_temperature 170.0
_diffrn_measured_fraction_theta_full 0.999
_diffrn_measured_fraction_theta_max 0.999
_diffrn_measurement_device_type 'zju Bruker D8 Venture'
_diffrn_measurement_method '\f and \? scans'
_diffrn_radiation_type MoK\a
_diffrn_radiation_wavelength 0.71073
_diffrn_reflns_av_R_equivalents 0.0231
_diffrn_reflns_av_unetI/netI 0.0144
_diffrn_reflns_Laue_measured_fraction_full 0.999
_diffrn_reflns_Laue_measured_fraction_max 0.999
_diffrn_reflns_limit_h_max 38
_diffrn_reflns_limit_h_min -38
_diffrn_reflns_limit_k_max 4
_diffrn_reflns_limit_k_min -4
_diffrn_reflns_limit_l_max 35
_diffrn_reflns_limit_l_min -35
_diffrn_reflns_number 26886
_diffrn_reflns_point_group_measured_fraction_full 0.999
_diffrn_reflns_point_group_measured_fraction_max 0.999
_diffrn_reflns_theta_full 25.242
_diffrn_reflns_theta_max 27.147
_diffrn_reflns_theta_min 2.714
_diffrn_standards_number 0
_exptl_absorpt_coefficient_mu 0.120
_exptl_absorpt_correction_T_max 0.7455
_exptl_absorpt_correction_T_min 0.7237
_exptl_absorpt_correction_type multi-scan
_exptl_absorpt_process_details
;
SADABS-2016/2 (Bruker,2016/2) was used for absorption correction.
wR2(int) was 0.1267 before and 0.0401 after correction.
The Ratio of minimum to maximum transmission is 0.9708.
The \?/2 correction factor is Not present.
;
_exptl_crystal_colour colourless
_exptl_crystal_colour_primary colourless
_exptl_crystal_density_diffrn 1.512
_exptl_crystal_description block
_exptl_crystal_F_000 1344
_exptl_crystal_size_max 0.48
_exptl_crystal_size_mid 0.32
_exptl_crystal_size_min 0.25
_refine_diff_density_max 0.184
_refine_diff_density_min -0.321
_refine_diff_density_rms 0.071
_refine_ls_extinction_coef .
_refine_ls_extinction_method none
_refine_ls_goodness_of_fit_ref 1.027
_refine_ls_hydrogen_treatment constr
_refine_ls_matrix_type full
_refine_ls_number_parameters 212
_refine_ls_number_reflns 3108
_refine_ls_number_restraints 0
_refine_ls_restrained_S_all 1.027
_refine_ls_R_factor_all 0.0351
_refine_ls_R_factor_gt 0.0332
_refine_ls_shift/su_max 0.001
_refine_ls_shift/su_mean 0.000
_refine_ls_structure_factor_coef Fsqd
_refine_ls_weighting_details 'w=1/[\s^2^(Fo^2^)+(0.0500P)^2^+2.0829P] where P=(Fo^2^+2Fc^2^)/3'
_refine_ls_weighting_scheme calc
_refine_ls_wR_factor_gt 0.0885
_refine_ls_wR_factor_ref 0.0904
_reflns_Friedel_coverage 0.000
_reflns_Friedel_fraction_full .
_reflns_Friedel_fraction_max .
_reflns_number_gt 2917
_reflns_number_total 3108
_reflns_threshold_expression 'I > 2\s(I)'
_cod_data_source_file suppl_j_ncrs-2022-0288_suppl.cif
_cod_data_source_block mo_2
_cod_database_code 8107232
_shelx_space_group_comment
;
The symmetry employed for this shelxl refinement is uniquely defined
by the following loop, which should always be used as a source of
symmetry information in preference to the above space-group names.
They are only intended as comments.
;
_shelx_estimated_absorpt_t_max 0.971
_shelx_estimated_absorpt_t_min 0.945
_olex2_refinement_description
;
1. Fixed Uiso
 At 1.2 times of:
  All C(H) groups, All N(H,H) groups
 At 1.5 times of:
  All C(H,H,H) groups, All O(H) groups
2.a Aromatic/amide H refined with riding coordinates:
 C1(H1), C2(H2A), C3(H3), C8(H8), C12(H12)
2.b X=CH2 refined with riding coordinates:
 N3(H3A,H3B)
2.c Idealised Me refined as rotating group:
 C13(H13A,H13B,H13C), C14(H14A,H14B,H14C)
2.d Idealised tetrahedral OH refined as rotating group:
 O2(H2), O5(H5)
;

loop_
_space_group_symop_operation_xyz
'x, y, z'
'-x, y, -z+1/2'
'x+1/2, y+1/2, z'
'-x+1/2, y+1/2, -z+1/2'
'-x, -y, -z'
'x, -y, z-1/2'
'-x+1/2, -y+1/2, -z'
'x+1/2, -y+1/2, z-1/2'

loop_
_atom_site_label
_atom_site_type_symbol
_atom_site_fract_x
_atom_site_fract_y
_atom_site_fract_z
_atom_site_U_iso_or_equiv
_atom_site_adp_type
_atom_site_occupancy
_atom_site_site_symmetry_order
_atom_site_calc_flag
_atom_site_refinement_flags_posn
_atom_site_refinement_flags_adp
_atom_site_refinement_flags_occupancy
_atom_site_disorder_assembly
_atom_site_disorder_group
O1 O 0.56662(3) 0.0655(2) 0.54435(3) 0.02445(18) Uani 1 1 d . . . . .
N1 N 0.60173(3) 0.5166(2) 0.45423(4) 0.0218(2) Uani 1 1 d . . . . .
N2 N 0.69684(3) 0.3579(3) 0.53927(4) 0.0249(2) Uani 1 1 d . . . . .
N3 N 0.51929(3) 0.2810(3) 0.45875(4) 0.0259(2) Uani 1 1 d . . . . .
H3A H 0.491294 0.205486 0.457612 0.031 Uiso 1 1 calc R . . . .
H3B H 0.518530 0.394685 0.430512 0.031 Uiso 1 1 calc R . . . .
C1 C 0.64322(4) 0.6002(3) 0.45116(4) 0.0242(2) Uani 1 1 d . . . . .
H1 H 0.640595 0.720280 0.419648 0.029 Uiso 1 1 calc R . . . .
C2 C 0.69032(4) 0.5150(3) 0.49321(4) 0.0245(2) Uani 1 1 d . . . . .
H2A H 0.718939 0.571263 0.488832 0.029 Uiso 1 1 calc R . . . .
C3 C 0.65518(4) 0.2764(3) 0.54266(4) 0.0222(2) Uani 1 1 d . . . . .
H3 H 0.657912 0.166425 0.574972 0.027 Uiso 1 1 calc R . . . .
C4 C 0.60813(3) 0.3495(3) 0.49992(4) 0.0184(2) Uani 1 1 d . . . . .
C5 C 0.56231(4) 0.2240(3) 0.50270(4) 0.0193(2) Uani 1 1 d . . . . .
O2 O 0.61489(3) 0.2606(3) 0.65175(3) 0.0328(2) Uani 1 1 d . . . . .
H2 H 0.595774 0.212153 0.618624 0.049 Uiso 1 1 calc GR . . . .
O3 O 0.54274(3) 0.4049(3) 0.65135(3) 0.0338(2) Uani 1 1 d . . . . .
O4 O 0.60475(3) 0.8957(2) 0.84733(3) 0.02575(19) Uani 1 1 d . . . . .
O5 O 0.70135(3) 0.8013(2) 0.89552(3) 0.02545(19) Uani 1 1 d . . . . .
H5 H 0.732144 0.780853 0.905804 0.038 Uiso 1 1 calc GR . . . .
O6 O 0.74877(3) 0.4689(2) 0.84692(3) 0.02410(18) Uani 1 1 d . . . . .
C6 C 0.58786(4) 0.3805(3) 0.67547(4) 0.0231(2) Uani 1 1 d . . . . .
C7 C 0.61908(4) 0.4811(3) 0.73399(4) 0.0203(2) Uani 1 1 d . . . . .
C8 C 0.59544(4) 0.6379(3) 0.76150(4) 0.0206(2) Uani 1 1 d . . . . .
H8 H 0.560301 0.674983 0.743037 0.025 Uiso 1 1 calc R . . . .
C9 C 0.62340(4) 0.7399(3) 0.81596(4) 0.0195(2) Uani 1 1 d . . . . .
C10 C 0.67530(4) 0.6872(3) 0.84306(4) 0.0191(2) Uani 1 1 d . . . . .
C11 C 0.69814(4) 0.5182(3) 0.81547(4) 0.0188(2) Uani 1 1 d . . . . .
C12 C 0.67039(4) 0.4186(3) 0.76080(4) 0.0200(2) Uani 1 1 d . . . . .
H12 H 0.686214 0.309061 0.741916 0.024 Uiso 1 1 calc R . . . .
C13 C 0.55209(4) 0.9394(3) 0.82403(5) 0.0292(3) Uani 1 1 d . . . . .
H13A H 0.540312 1.083520 0.790878 0.044 Uiso 1 1 calc GR . . . .
H13B H 0.543925 1.052702 0.850882 0.044 Uiso 1 1 calc GR . . . .
H13C H 0.535728 0.712219 0.814259 0.044 Uiso 1 1 calc GR . . . .
C14 C 0.77398(4) 0.2809(3) 0.82252(4) 0.0242(2) Uani 1 1 d . . . . .
H14A H 0.771375 0.407308 0.790254 0.036 Uiso 1 1 calc GR . . . .
H14B H 0.758633 0.051426 0.811122 0.036 Uiso 1 1 calc GR . . . .
H14C H 0.809313 0.254247 0.849353 0.036 Uiso 1 1 calc GR . . . .

loop_
_atom_site_aniso_label
_atom_site_aniso_U_11
_atom_site_aniso_U_22
_atom_site_aniso_U_33
_atom_site_aniso_U_23
_atom_site_aniso_U_13
_atom_site_aniso_U_12
O1 0.0199(4) 0.0363(4) 0.0158(3) 0.0007(3) 0.0071(3) -0.0053(3)
N1 0.0199(4) 0.0259(5) 0.0182(4) 0.0020(3) 0.0076(3) 0.0003(3)
N2 0.0168(4) 0.0320(5) 0.0221(4) 0.0014(4) 0.0057(3) -0.0020(4)
N3 0.0151(4) 0.0407(6) 0.0193(4) 0.0043(4) 0.0059(3) -0.0029(4)
C1 0.0234(5) 0.0279(6) 0.0220(5) 0.0031(4) 0.0111(4) -0.0022(4)
C2 0.0194(5) 0.0287(6) 0.0255(5) -0.0009(4) 0.0106(4) -0.0053(4)
C3 0.0180(5) 0.0284(5) 0.0179(5) 0.0019(4) 0.0062(4) -0.0019(4)
C4 0.0166(5) 0.0209(5) 0.0162(4) -0.0017(4) 0.0065(4) -0.0010(4)
C5 0.0171(4) 0.0244(5) 0.0159(4) -0.0028(4) 0.0072(4) -0.0015(4)
O2 0.0264(4) 0.0511(6) 0.0165(4) -0.0094(4) 0.0062(3) -0.0006(4)
O3 0.0235(4) 0.0496(6) 0.0195(4) -0.0043(4) 0.0025(3) 0.0016(4)
O4 0.0167(4) 0.0387(5) 0.0206(4) -0.0067(3) 0.0075(3) 0.0012(3)
O5 0.0152(3) 0.0423(5) 0.0163(3) -0.0072(3) 0.0052(3) -0.0013(3)
O6 0.0166(3) 0.0345(4) 0.0186(3) -0.0041(3) 0.0059(3) 0.0024(3)
C6 0.0244(5) 0.0248(5) 0.0165(5) 0.0001(4) 0.0063(4) -0.0013(4)
C7 0.0212(5) 0.0210(5) 0.0155(5) 0.0002(4) 0.0058(4) -0.0018(4)
C8 0.0166(4) 0.0233(5) 0.0183(5) 0.0012(4) 0.0052(4) -0.0003(4)
C9 0.0182(5) 0.0220(5) 0.0187(5) -0.0008(4) 0.0089(4) -0.0008(4)
C10 0.0177(4) 0.0237(5) 0.0143(4) -0.0009(4) 0.0059(4) -0.0025(4)
C11 0.0158(4) 0.0214(5) 0.0177(5) 0.0012(4) 0.0065(4) -0.0007(4)
C12 0.0212(5) 0.0217(5) 0.0175(5) -0.0006(4) 0.0092(4) -0.0004(4)
C13 0.0179(5) 0.0361(6) 0.0316(6) -0.0051(5) 0.0098(4) 0.0028(4)
C14 0.0206(5) 0.0272(6) 0.0254(5) -0.0011(4) 0.0111(4) 0.0027(4)

loop_
_atom_type_symbol
_atom_type_description
_atom_type_scat_dispersion_real
_atom_type_scat_dispersion_imag
_atom_type_scat_source
C C 0.0033 0.0016 'International Tables Vol C Tables 4.2.6.8 and 6.1.1.4'
H H 0.0000 0.0000 'International Tables Vol C Tables 4.2.6.8 and 6.1.1.4'
N N 0.0061 0.0033 'International Tables Vol C Tables 4.2.6.8 and 6.1.1.4'
O O 0.0106 0.0060 'International Tables Vol C Tables 4.2.6.8 and 6.1.1.4'

loop_
_geom_angle_atom_site_label_1
_geom_angle_atom_site_label_2
_geom_angle_atom_site_label_3
_geom_angle
_geom_angle_site_symmetry_1
_geom_angle_site_symmetry_3
C1 N1 C4 116.27(9) . .
C2 N2 C3 116.21(9) . .
H3A N3 H3B 120.0 . .
C5 N3 H3A 120.0 . .
C5 N3 H3B 120.0 . .
N1 C1 H1 119.4 . .
N1 C1 C2 121.29(10) . .
C2 C1 H1 119.4 . .
N2 C2 C1 122.56(10) . .
N2 C2 H2A 118.7 . .
C1 C2 H2A 118.7 . .
N2 C3 H3 119.3 . .
N2 C3 C4 121.31(10) . .
C4 C3 H3 119.3 . .
N1 C4 C3 122.28(9) . .
N1 C4 C5 117.76(9) . .
C3 C4 C5 119.88(9) . .
O1 C5 N3 124.00(9) . .
O1 C5 C4 119.81(9) . .
N3 C5 C4 116.15(9) . .
C6 O2 H2 109.5 . .
C9 O4 C13 118.06(8) . .
C10 O5 H5 109.5 . .
C11 O6 C14 117.16(8) . .
O2 C6 C7 112.94(9) . .
O3 C6 O2 123.09(10) . .
O3 C6 C7 123.97(10) . .
C8 C7 C6 118.00(9) . .
C12 C7 C6 121.16(9) . .
C12 C7 C8 120.83(9) . .
C7 C8 H8 120.1 . .
C9 C8 C7 119.74(9) . .
C9 C8 H8 120.1 . .
O4 C9 C8 125.37(9) . .
O4 C9 C10 114.54(9) . .
C8 C9 C10 120.08(9) . .
O5 C10 C9 118.13(9) . .
O5 C10 C11 122.48(9) . .
C11 C10 C9 119.38(9) . .
O6 C11 C10 114.09(8) . .
O6 C11 C12 125.23(9) . .
C12 C11 C10 120.68(9) . .
C7 C12 H12 120.4 . .
C11 C12 C7 119.20(9) . .
C11 C12 H12 120.4 . .
O4 C13 H13A 109.5 . .
O4 C13 H13B 109.5 . .
O4 C13 H13C 109.5 . .
H13A C13 H13B 109.5 . .
H13A C13 H13C 109.5 . .
H13B C13 H13C 109.5 . .
O6 C14 H14A 109.5 . .
O6 C14 H14B 109.5 . .
O6 C14 H14C 109.5 . .
H14A C14 H14B 109.5 . .
H14A C14 H14C 109.5 . .
H14B C14 H14C 109.5 . .

loop_
_geom_bond_atom_site_label_1
_geom_bond_atom_site_label_2
_geom_bond_distance
_geom_bond_site_symmetry_2
O1 C5 1.2468(13) .
N1 C1 1.3318(14) .
N1 C4 1.3397(13) .
N2 C2 1.3293(14) .
N2 C3 1.3395(13) .
N3 H3A 0.8800 .
N3 H3B 0.8800 .
N3 C5 1.3167(13) .
C1 H1 0.9500 .
C1 C2 1.3915(15) .
C2 H2A 0.9500 .
C3 H3 0.9500 .
C3 C4 1.3870(14) .
C4 C5 1.4991(13) .
O2 H2 0.8400 .
O2 C6 1.3386(14) .
O3 C6 1.2100(14) .
O4 C9 1.3651(12) .
O4 C13 1.4207(12) .
O5 H5 0.8400 .
O5 C10 1.3526(12) .
O6 C11 1.3751(12) .
O6 C14 1.4221(13) .
C6 C7 1.4857(14) .
C7 C8 1.3928(15) .
C7 C12 1.3924(14) .
C8 H8 0.9500 .
C8 C9 1.3875(14) .
C9 C10 1.4021(14) .
C10 C11 1.3973(14) .
C11 C12 1.3887(14) .
C12 H12 0.9500 .
C13 H13A 0.9800 .
C13 H13B 0.9800 .
C13 H13C 0.9800 .
C14 H14A 0.9800 .
C14 H14B 0.9800 .
C14 H14C 0.9800 .

loop_
_geom_hbond_atom_site_label_D
_geom_hbond_atom_site_label_H
_geom_hbond_atom_site_label_A
_geom_hbond_distance_DH
_geom_hbond_distance_HA
_geom_hbond_distance_DA
_geom_hbond_angle_DHA
_geom_hbond_site_symmetry_A
_geom_hbond_publ_flag
N3 H3A O1 0.88 2.01 2.8814(12) 168.1 5_656 yes
O2 H2 O1 0.84 1.89 2.7145(10) 166.6 . yes
O5 H5 N2 0.84 1.99 2.7538(11) 151.1 4_656 yes

loop_
_geom_torsion_atom_site_label_1
_geom_torsion_atom_site_label_2
_geom_torsion_atom_site_label_3
_geom_torsion_atom_site_label_4
_geom_torsion
_geom_torsion_site_symmetry_1
_geom_torsion_site_symmetry_2
_geom_torsion_site_symmetry_3
_geom_torsion_site_symmetry_4
N1 C1 C2 N2 -2.38(18) . . . .
N1 C4 C5 O1 179.57(10) . . . .
N1 C4 C5 N3 1.88(15) . . . .
N2 C3 C4 N1 -2.75(17) . . . .
N2 C3 C4 C5 174.01(10) . . . .
C1 N1 C4 C3 2.03(16) . . . .
C1 N1 C4 C5 -174.80(9) . . . .
C2 N2 C3 C4 0.78(17) . . . .
C3 N2 C2 C1 1.68(17) . . . .
C3 C4 C5 O1 2.67(16) . . . .
C3 C4 C5 N3 -175.02(10) . . . .
C4 N1 C1 C2 0.42(16) . . . .
O2 C6 C7 C8 174.46(10) . . . .
O2 C6 C7 C12 -6.00(15) . . . .
O3 C6 C7 C8 -5.23(17) . . . .
O3 C6 C7 C12 174.31(11) . . . .
O4 C9 C10 O5 -1.85(15) . . . .
O4 C9 C10 C11 177.69(9) . . . .
O5 C10 C11 O6 2.06(15) . . . .
O5 C10 C11 C12 -177.16(10) . . . .
O6 C11 C12 C7 179.26(10) . . . .
C6 C7 C8 C9 -179.14(10) . . . .
C6 C7 C12 C11 179.75(10) . . . .
C7 C8 C9 O4 179.98(10) . . . .
C7 C8 C9 C10 0.42(16) . . . .
C8 C7 C12 C11 -0.72(16) . . . .
C8 C9 C10 O5 177.75(10) . . . .
C8 C9 C10 C11 -2.71(16) . . . .
C9 C10 C11 O6 -177.46(9) . . . .
C9 C10 C11 C12 3.33(16) . . . .
C10 C11 C12 C7 -1.62(16) . . . .
C12 C7 C8 C9 1.32(17) . . . .
C13 O4 C9 C8 4.17(16) . . . .
C13 O4 C9 C10 -176.25(10) . . . .
C14 O6 C11 C10 176.50(9) . . . .
C14 O6 C11 C12 -4.33(15) . . . .
